data_4518183
loop_
_publ_author_name
'Venturi, Silvia'
'Brenna, Elisabetta'
'Colombo, Danilo'
'Fraaije, Marco W.'
'Gatti, Francesco G.'
'Macchi, Piero'
'Monti, Daniela'
'Trajkovic, Milos'
'Zamboni, Emilio'

_publ_section_title
;
 Multienzymatic Stereoselective Reduction of Tetrasubstituted Cyclic
 Enones to Halohydrins with Three Contiguous Stereogenic Centers
;
_journal_name_full 'ACS Catalysis'
_journal_page_first 13050
_journal_page_last 13057
_journal_paper_doi 10.1021/acscatal.0c04097
_journal_year 2020
_chemical_absolute_configuration ad
_chemical_formula_sum 'C9 H15 Cl O2'
_chemical_formula_weight 190.66
_space_group_IT_number 19
_space_group_name_Hall 'P 2ac 2ab'
_space_group_name_H-M_alt 'P 21 21 21'
_symmetry_cell_setting orthorhombic
_symmetry_Int_Tables_number 19
_symmetry_space_group_name_Hall 'P 2ac 2ab'
_symmetry_space_group_name_H-M 'P 21 21 21'
_atom_sites_solution_hydrogens geom
_audit_creation_date 2020-03-14T17:32:16-00:00
_audit_creation_method 'WinGX routine CIF_UPDATE'
_cell_angle_alpha 90
_cell_angle_beta 90
_cell_angle_gamma 90
_cell_formula_units_Z 4
_cell_length_a 7.28870(10)
_cell_length_b 9.0165(2)
_cell_length_c 15.2516(3)
_cell_measurement_reflns_used 3643
_cell_measurement_temperature 173(2)
_cell_measurement_theta_max 70.973
_cell_measurement_theta_min 5.672
_cell_volume 1002.31(3)
_computing_cell_refinement 'CrysAlisPro 1.171.40.37a (Rigaku OD, 2019)'
_computing_data_collection 'CrysAlisPro 1.171.40.37a (Rigaku OD, 2019)'
_computing_data_reduction 'CrysAlisPro 1.171.40.37a (Rigaku OD, 2019)'
_computing_structure_refinement 'SHELXL-2017/1 (Sheldrick, 2017)'
_diffrn_ambient_environment N~2~
_diffrn_ambient_temperature 173(2)
_diffrn_detector 'CCD plate'
_diffrn_detector_area_resol_mean 10
_diffrn_detector_type HyPix
_diffrn_measured_fraction_theta_full 1
_diffrn_measured_fraction_theta_max 0.996
_diffrn_measurement_device 'four-circle diffractometer'
_diffrn_measurement_device_type 'XtaLAB Synergy, Dualflex, HyPix'
_diffrn_measurement_method '\w scans'
_diffrn_orient_matrix_type 'CrysAlisPro convention (1999,Acta A55,543-557)'
_diffrn_orient_matrix_UB_11 -0.1297358
_diffrn_orient_matrix_UB_12 0.0383232
_diffrn_orient_matrix_UB_13 0.0764091
_diffrn_orient_matrix_UB_21 -0.1619614
_diffrn_orient_matrix_UB_22 0.0108968
_diffrn_orient_matrix_UB_23 -0.0645459
_diffrn_orient_matrix_UB_31 -0.0406323
_diffrn_orient_matrix_UB_32 -0.1660915
_diffrn_orient_matrix_UB_33 0.0134969
_diffrn_radiation_monochromator mirror
_diffrn_radiation_probe x-ray
_diffrn_radiation_type CuK\a
_diffrn_radiation_wavelength 1.54184
_diffrn_reflns_av_R_equivalents 0.0462
_diffrn_reflns_av_unetI/netI 0.0665
_diffrn_reflns_Laue_measured_fraction_full 1
_diffrn_reflns_Laue_measured_fraction_max 0.996
_diffrn_reflns_limit_h_max 8
_diffrn_reflns_limit_h_min -8
_diffrn_reflns_limit_k_max 9
_diffrn_reflns_limit_k_min -11
_diffrn_reflns_limit_l_max 18
_diffrn_reflns_limit_l_min -18
_diffrn_reflns_number 9194
_diffrn_reflns_point_group_measured_fraction_full 0.996
_diffrn_reflns_point_group_measured_fraction_max 0.986
_diffrn_reflns_theta_full 67.684
_diffrn_reflns_theta_max 71.163
_diffrn_reflns_theta_min 5.7
_diffrn_source 'micro-focus sealed X-ray tube'
_diffrn_source_type 'PhotonJet (Cu) X-ray Source'
_exptl_absorpt_coefficient_mu 3.06
_exptl_absorpt_correction_T_max 1
_exptl_absorpt_correction_T_min 0.83096
_exptl_absorpt_correction_type multi-scan
_exptl_absorpt_process_details
;
        CrysAlisPro 1.171.40.37a (Rigaku Oxford Diffraction, 2019)
        Empirical absorption correction using spherical harmonics,
 implemented in SCALE3 ABSPACK scaling algorithm.
;
_exptl_crystal_colour yellow
_exptl_crystal_density_diffrn 1.263
_exptl_crystal_description prism
_exptl_crystal_F_000 408
_exptl_crystal_size_max 0.951
_exptl_crystal_size_mid 0.572
_exptl_crystal_size_min 0.386
_refine_diff_density_max 0.192
_refine_diff_density_min -0.144
_refine_diff_density_rms 0.038
_refine_ls_abs_structure_details
;
 Flack x determined using 712 quotients [(I+)-(I-)]/[(I+)+(I-)]
 (Parsons, Flack and Wagner, Acta Cryst. B69 (2013) 249-259).
;
_refine_ls_abs_structure_Flack -0.017(11)
_refine_ls_extinction_method none
_refine_ls_goodness_of_fit_ref 1.053
_refine_ls_hydrogen_treatment constr
_refine_ls_matrix_type full
_refine_ls_number_parameters 113
_refine_ls_number_reflns 1904
_refine_ls_number_restraints 0
_refine_ls_restrained_S_all 1.053
_refine_ls_R_factor_all 0.0314
_refine_ls_R_factor_gt 0.0295
_refine_ls_shift/su_max 0.001
_refine_ls_shift/su_mean 0
_refine_ls_structure_factor_coef Fsqd
_refine_ls_weighting_details 'w=1/[\s^2^(Fo^2^)+(0.0417P)^2^+0.1043P] where P=(Fo^2^+2Fc^2^)/3'
_refine_ls_weighting_scheme calc
_refine_ls_wR_factor_gt 0.0755
_refine_ls_wR_factor_ref 0.0767
_reflns_Friedel_coverage 0.678
_reflns_Friedel_fraction_full 0.991
_reflns_Friedel_fraction_max 0.972
_reflns_number_gt 1828
_reflns_number_total 1904
_reflns_threshold_expression 'I > 2\s(I)'
_cod_data_source_file cs0c04097_si_002.cif
_cod_data_source_block 3g
_cod_database_code 4518183

loop_
_symmetry_equiv_pos_as_xyz
'x, y, z'
'-x+1/2, -y, z+1/2'
'-x, y+1/2, -z+1/2'
'x+1/2, -y+1/2, -z'

loop_
_atom_site_label
_atom_site_type_symbol
_atom_site_fract_x
_atom_site_fract_y
_atom_site_fract_z
_atom_site_U_iso_or_equiv
_atom_site_adp_type
_atom_site_occupancy
_atom_site_site_symmetry_order
_atom_site_calc_flag
_atom_site_refinement_flags_posn
_atom_site_refinement_flags_adp
_atom_site_refinement_flags_occupancy
_atom_site_disorder_assembly
_atom_site_disorder_group
Cl7 Cl 0.12247(8) 0.38281(7) 0.58970(4) 0.03331(18) Uani 1 1 d . . . . .
O9 O 0.1083(2) 0.5853(2) 0.42601(12) 0.0337(4) Uani 1 1 d . . . . .
H9 H 0.004529 0.569907 0.448225 0.05 Uiso 1 1 calc R U . . .
O8 O 0.7422(2) 0.5284(3) 0.48402(12) 0.0402(5) Uani 1 1 d . . . . .
C3 C 0.5812(3) 0.5381(3) 0.46477(15) 0.0234(5) Uani 1 1 d . . . . .
C2 C 0.4347(3) 0.5281(3) 0.53565(14) 0.0248(5) Uani 1 1 d . . . . .
H2 H 0.368705 0.625254 0.537468 0.03 Uiso 1 1 calc R U . . .
C1 C 0.2971(3) 0.4096(3) 0.50692(14) 0.0237(5) Uani 1 1 d . . . . .
H1 H 0.364449 0.313904 0.498957 0.028 Uiso 1 1 calc R U . . .
C5 C 0.3531(3) 0.4613(3) 0.34984(14) 0.0256(5) Uani 1 1 d . . . . .
H5A H 0.294908 0.49696 0.29511 0.031 Uiso 1 1 calc R U . . .
H5B H 0.400819 0.360418 0.338238 0.031 Uiso 1 1 calc R U . . .
C4 C 0.5173(3) 0.5632(3) 0.37049(15) 0.0237(5) Uani 1 1 d . . . . .
C6 C 0.2052(3) 0.4499(3) 0.42013(16) 0.0260(5) Uani 1 1 d . . . . .
H6 H 0.117608 0.369241 0.40366 0.031 Uiso 1 1 calc R U . . .
C10 C 0.6740(3) 0.5306(3) 0.30663(16) 0.0337(6) Uani 1 1 d . . . . .
H10A H 0.77396 0.60145 0.31635 0.051 Uiso 1 1 calc R U . . .
H10B H 0.629353 0.539896 0.246278 0.051 Uiso 1 1 calc R U . . .
H10C H 0.719233 0.429563 0.316353 0.051 Uiso 1 1 calc R U . . .
C11 C 0.4641(4) 0.7283(3) 0.36248(17) 0.0334(6) Uani 1 1 d . . . . .
H11A H 0.367272 0.751408 0.404905 0.05 Uiso 1 1 calc R U . . .
H11B H 0.419549 0.748259 0.30301 0.05 Uiso 1 1 calc R U . . .
H11C H 0.571809 0.790218 0.374425 0.05 Uiso 1 1 calc R U . . .
C12 C 0.5193(4) 0.5018(4) 0.62595(16) 0.0413(7) Uani 1 1 d . . . . .
H12A H 0.58699 0.407888 0.625673 0.062 Uiso 1 1 calc R U . . .
H12B H 0.421779 0.497403 0.670125 0.062 Uiso 1 1 calc R U . . .
H12C H 0.60334 0.583219 0.639997 0.062 Uiso 1 1 calc R U . . .

loop_
_atom_site_aniso_label
_atom_site_aniso_U_11
_atom_site_aniso_U_22
_atom_site_aniso_U_33
_atom_site_aniso_U_23
_atom_site_aniso_U_13
_atom_site_aniso_U_12
Cl7 0.0278(3) 0.0365(3) 0.0357(3) 0.0024(3) 0.0096(2) -0.0083(3)
O9 0.0159(7) 0.0393(10) 0.0457(10) 0.0074(8) 0.0027(7) 0.0048(8)
O8 0.0153(8) 0.0725(15) 0.0328(9) -0.0017(10) -0.0010(7) 0.0006(9)
C3 0.0161(10) 0.0287(12) 0.0255(11) -0.0031(9) 0.0001(8) -0.0010(9)
C2 0.0189(11) 0.0331(13) 0.0223(10) -0.0016(9) 0.0003(8) -0.0012(10)
C1 0.0176(9) 0.0277(13) 0.0258(11) 0.0004(9) 0.0046(8) 0.0010(9)
C5 0.0235(11) 0.0319(12) 0.0215(10) -0.0028(9) -0.0029(9) -0.0004(11)
C4 0.0190(10) 0.0303(13) 0.0220(10) 0.0003(9) 0.0018(8) 0.0012(10)
C6 0.0179(10) 0.0293(12) 0.0308(12) -0.0004(11) -0.0028(9) -0.0045(9)
C10 0.0246(12) 0.0498(16) 0.0267(12) -0.0023(11) 0.0070(10) -0.0005(12)
C11 0.0353(13) 0.0285(14) 0.0364(13) 0.0049(11) 0.0030(11) -0.0023(12)
C12 0.0323(14) 0.066(2) 0.0253(12) 0.0016(13) -0.0021(10) -0.0111(14)

loop_
_atom_type_symbol
_atom_type_description
_atom_type_scat_dispersion_real
_atom_type_scat_dispersion_imag
_atom_type_scat_source
C C 0.0181 0.0091 'International Tables Vol C Tables 4.2.6.8 and 6.1.1.4'
H H 0 0 'International Tables Vol C Tables 4.2.6.8 and 6.1.1.4'
Cl Cl 0.3639 0.7018 'International Tables Vol C Tables 4.2.6.8 and 6.1.1.4'
O O 0.0492 0.0322 'International Tables Vol C Tables 4.2.6.8 and 6.1.1.4'

loop_
_exptl_crystal_face_index_h
_exptl_crystal_face_index_k
_exptl_crystal_face_index_l
_exptl_crystal_face_perp_dist
1 0 0 0.188
0 2 -1 0.2686
-1 0 0 0.198
0 0 -1 0.4232
0 -2 1 0.3037
0 0 1 0.3262

loop_
_geom_angle_atom_site_label_1
_geom_angle_atom_site_label_2
_geom_angle_atom_site_label_3
_geom_angle
_geom_angle_site_symmetry_1
_geom_angle_site_symmetry_3
_geom_angle_publ_flag
C6 O9 H9 109.5 . . ?
O8 C3 C2 120.2(2) . . ?
O8 C3 C4 122.2(2) . . ?
C2 C3 C4 117.60(18) . . ?
C3 C2 C12 111.49(19) . . ?
C3 C2 C1 107.35(18) . . ?
C12 C2 C1 114.5(2) . . ?
C3 C2 H2 107.8 . . ?
C12 C2 H2 107.8 . . ?
C1 C2 H2 107.8 . . ?
C6 C1 C2 111.67(19) . . ?
C6 C1 Cl7 109.18(15) . . ?
C2 C1 Cl7 110.77(15) . . ?
C6 C1 H1 108.4 . . ?
C2 C1 H1 108.4 . . ?
Cl7 C1 H1 108.4 . . ?
C6 C5 C4 116.48(18) . . ?
C6 C5 H5A 108.2 . . ?
C4 C5 H5A 108.2 . . ?
C6 C5 H5B 108.2 . . ?
C4 C5 H5B 108.2 . . ?
H5A C5 H5B 107.3 . . ?
C3 C4 C10 110.07(19) . . ?
C3 C4 C5 109.90(19) . . ?
C10 C4 C5 109.58(19) . . ?
C3 C4 C11 107.1(2) . . ?
C10 C4 C11 108.8(2) . . ?
C5 C4 C11 111.34(19) . . ?
O9 C6 C5 109.88(19) . . ?
O9 C6 C1 111.70(19) . . ?
C5 C6 C1 108.42(17) . . ?
O9 C6 H6 108.9 . . ?
C5 C6 H6 108.9 . . ?
C1 C6 H6 108.9 . . ?
C4 C10 H10A 109.5 . . ?
C4 C10 H10B 109.5 . . ?
H10A C10 H10B 109.5 . . ?
C4 C10 H10C 109.5 . . ?
H10A C10 H10C 109.5 . . ?
H10B C10 H10C 109.5 . . ?
C4 C11 H11A 109.5 . . ?
C4 C11 H11B 109.5 . . ?
H11A C11 H11B 109.5 . . ?
C4 C11 H11C 109.5 . . ?
H11A C11 H11C 109.5 . . ?
H11B C11 H11C 109.5 . . ?
C2 C12 H12A 109.5 . . ?
C2 C12 H12B 109.5 . . ?
H12A C12 H12B 109.5 . . ?
C2 C12 H12C 109.5 . . ?
H12A C12 H12C 109.5 . . ?
H12B C12 H12C 109.5 . . ?

loop_
_geom_bond_atom_site_label_1
_geom_bond_atom_site_label_2
_geom_bond_distance
_geom_bond_site_symmetry_2
_geom_bond_publ_flag
Cl7 C1 1.809(2) . ?
O9 C6 1.413(3) . ?
O9 H9 0.84 . ?
O8 C3 1.213(3) . ?
C3 C2 1.522(3) . ?
C3 C4 1.528(3) . ?
C2 C12 1.528(3) . ?
C2 C1 1.529(3) . ?
C2 H2 1 . ?
C1 C6 1.527(3) . ?
C1 H1 1 . ?
C5 C6 1.524(3) . ?
C5 C4 1.541(3) . ?
C5 H5A 0.99 . ?
C5 H5B 0.99 . ?
C4 C10 1.530(3) . ?
C4 C11 1.543(4) . ?
C6 H6 1 . ?
C10 H10A 0.98 . ?
C10 H10B 0.98 . ?
C10 H10C 0.98 . ?
C11 H11A 0.98 . ?
C11 H11B 0.98 . ?
C11 H11C 0.98 . ?
C12 H12A 0.98 . ?
C12 H12B 0.98 . ?
C12 H12C 0.98 . ?
